data_4513355
loop_
_publ_author_name
'Saouane, Sofiane'
'Fabbiani, Francesca P. A.'

_publ_section_title
;
 Structural Behavior of Long-Chain Imidazolium-Based Ionic Liquid
 [C10mim]Cl--Water Mixtures
;
_journal_issue 8
_journal_name_full 'Crystal Growth &amp; Design'
_journal_page_first 3875
_journal_paper_doi 10.1021/acs.cgd.5b00494
_journal_volume 15
_journal_year 2015
_chemical_formula_moiety 'C14 H27 N2, Cl, 0.5(H2 O)'
_chemical_formula_sum 'C14 H28 Cl N2 O0.5'
_chemical_formula_weight 267.83
_space_group_crystal_system triclinic
_space_group_IT_number 2
_space_group_name_Hall '-P 1'
_space_group_name_H-M_alt 'P -1'
_symmetry_space_group_name_Hall '-P 1'
_symmetry_space_group_name_H-M 'P -1'
_atom_sites_solution_hydrogens geom
_atom_sites_solution_primary dual
_atom_sites_solution_secondary difmap
_audit_creation_method SHELXL-2014/7
_cell_angle_alpha 83.125(9)
_cell_angle_beta 89.000(9)
_cell_angle_gamma 69.871(4)
_cell_formula_units_Z 6
_cell_length_a 7.3494(5)
_cell_length_b 8.4551(5)
_cell_length_c 42.735(7)
_cell_measurement_reflns_used 1891
_cell_measurement_temperature 296(2)
_cell_measurement_theta_max 17.213
_cell_measurement_theta_min 2.953
_cell_volume 2474.6(5)
_computing_cell_refinement 'Apex2 (Bruker AXS, 2006)'
_computing_data_collection 'Apex2 (Bruker AXS, 2006)'
_computing_data_reduction 'Apex2 (Bruker AXS, 2006)'
_computing_molecular_graphics Mercury
_computing_publication_material 'PLATON, publCIF, SHELXLE'
_computing_structure_refinement 'SHELXL-2014/7 (Sheldrick, 2014)'
_computing_structure_solution 'SHELXD (Sheldrick, 2008)'
_diffrn_ambient_temperature 296(2)
_diffrn_measured_fraction_theta_full 0.468
_diffrn_measured_fraction_theta_max 0.468
_diffrn_measurement_device_type 'Bruker SMART APEXII CCD diffractometer'
_diffrn_measurement_method \w
_diffrn_radiation_source 'fine-focus sealed tube'
_diffrn_radiation_type MoK\a
_diffrn_radiation_wavelength 0.71073
_diffrn_reflns_av_R_equivalents 0.0589
_diffrn_reflns_av_unetI/netI 0.0395
_diffrn_reflns_Laue_measured_fraction_full 0.468
_diffrn_reflns_Laue_measured_fraction_max 0.468
_diffrn_reflns_limit_h_max 6
_diffrn_reflns_limit_h_min -6
_diffrn_reflns_limit_k_max 7
_diffrn_reflns_limit_k_min -7
_diffrn_reflns_limit_l_max 19
_diffrn_reflns_limit_l_min -19
_diffrn_reflns_number 12099
_diffrn_reflns_point_group_measured_fraction_full 0.468
_diffrn_reflns_point_group_measured_fraction_max 0.468
_diffrn_reflns_theta_full 17.999
_diffrn_reflns_theta_max 17.999
_diffrn_reflns_theta_min 2.571
_exptl_absorpt_coefficient_mu 0.221
_exptl_absorpt_correction_T_max 0.7441
_exptl_absorpt_correction_T_min 0.5956
_exptl_absorpt_correction_type multi-scan
_exptl_absorpt_process_details 'based on symmetry-related measuraments'
_exptl_crystal_colour Colourless
_exptl_crystal_density_diffrn 1.078
_exptl_crystal_description Block
_exptl_crystal_F_000 882
_exptl_crystal_size_max 0.350
_exptl_crystal_size_mid 0.330
_exptl_crystal_size_min 0.110
_refine_diff_density_max 0.264
_refine_diff_density_min -0.154
_refine_diff_density_rms 0.040
_refine_ls_extinction_method none
_refine_ls_goodness_of_fit_ref 1.069
_refine_ls_hydrogen_treatment constr
_refine_ls_matrix_type full
_refine_ls_number_parameters 523
_refine_ls_number_reflns 1592
_refine_ls_number_restraints 1027
_refine_ls_restrained_S_all 0.803
_refine_ls_R_factor_all 0.0939
_refine_ls_R_factor_gt 0.0682
_refine_ls_shift/su_max 0.000
_refine_ls_shift/su_mean 0.000
_refine_ls_structure_factor_coef Fsqd
_refine_ls_weighting_details 'w=1/[\s^2^(Fo^2^)+(0.1098P)^2^+7.4955P] where P=(Fo^2^+2Fc^2^)/3'
_refine_ls_weighting_scheme calc
_refine_ls_wR_factor_gt 0.1771
_refine_ls_wR_factor_ref 0.2060
_reflns_Friedel_coverage 0.000
_reflns_number_gt 1159
_reflns_number_total 1592
_reflns_threshold_expression 'I > 2\s(I)'
_cod_data_source_file cg5b00494_si_002.cif
_cod_data_source_block C10mimCl_Form_II-c_0.05_GPa
_cod_depositor_comments 'Adding full bibliography for 4513351--4513358.cif.'
_cod_original_formula_sum 'C14 H28 Cl N2 O0.50'
_cod_database_code 4513355
_shelx_shelxl_version_number 2014/7
_shelx_space_group_comment
;
The symmetry employed for this shelxl refinement is uniquely defined
by the following loop, which should always be used as a source of
symmetry information in preference to the above space-group names.
They are only intended as comments.
;
_shelx_estimated_absorpt_t_min 0.927
_shelx_estimated_absorpt_t_max 0.976

loop_
_space_group_symop_operation_xyz
'x, y, z'
'-x, -y, -z'

loop_
_atom_site_label
_atom_site_type_symbol
_atom_site_fract_x
_atom_site_fract_y
_atom_site_fract_z
_atom_site_U_iso_or_equiv
_atom_site_adp_type
_atom_site_occupancy
_atom_site_site_symmetry_order
_atom_site_calc_flag
_atom_site_refinement_flags_posn
_atom_site_refinement_flags_adp
_atom_site_refinement_flags_occupancy
_atom_site_disorder_assembly
_atom_site_disorder_group
Cl1 Cl -0.1458(4) 0.7880(4) 0.53579(18) 0.086(5) Uani 1 1 d . . . . .
Cl2 Cl 0.4280(4) 0.4898(3) 0.61534(17) 0.083(5) Uani 1 1 d . . . . .
Cl3 Cl 0.3818(6) 0.7663(6) 0.9633(2) 0.145(7) Uani 1 1 d . . . . .
O1 O -0.0004(11) 0.7557(9) 0.6045(4) 0.099(12) Uani 1 1 d . . . . .
O2 O 0.285(3) 0.498(2) 0.5463(10) 0.107(8) Uani 0.5 1 d . U P . .
N1_1 N 0.9262(12) 0.3131(10) 0.6073(3) 0.073(7) Uani 1 1 d D U . . .
C2_1 C 0.8711(15) 0.4086(11) 0.5799(3) 0.076(7) Uani 1 1 d D U . . .
H2_1 H 0.8501 0.5242 0.5761 0.091 Uiso 1 1 calc R U . . .
N3_1 N 0.8505(13) 0.3128(11) 0.5587(3) 0.079(7) Uani 1 1 d D U . . .
C4_1 C 0.8985(17) 0.1493(11) 0.5731(4) 0.082(7) Uani 1 1 d D U . . .
H4_1 H 0.8981 0.0559 0.5636 0.098 Uiso 1 1 calc R U . . .
C5_1 C 0.9461(16) 0.1486(10) 0.6033(4) 0.075(7) Uani 1 1 d D U . . .
H5_1 H 0.9852 0.0549 0.6186 0.090 Uiso 1 1 calc R U . . .
C6_1 C 0.785(2) 0.3764(16) 0.5260(4) 0.107(8) Uani 1 1 d D U . . .
H6A_1 H 0.7814 0.2843 0.5152 0.160 Uiso 1 1 calc R U . . .
H6B_1 H 0.6577 0.4606 0.5256 0.160 Uiso 1 1 calc R U . . .
H6C_1 H 0.8730 0.4262 0.5157 0.160 Uiso 1 1 calc R U . . .
C7_1 C 0.9560(18) 0.3744(14) 0.6368(3) 0.079(7) Uani 1 1 d D U . . .
H7A_1 H 0.9009 0.4973 0.6344 0.095 Uiso 1 1 calc R U . . .
H7B_1 H 1.0940 0.3423 0.6411 0.095 Uiso 1 1 calc R U . . .
C8_1 C 0.8651(19) 0.3042(16) 0.6645(4) 0.086(7) Uani 1 1 d D U . . .
H8A_1 H 0.9361 0.1837 0.6694 0.104 Uiso 1 1 calc R U . . .
H8B_1 H 0.7329 0.3181 0.6588 0.104 Uiso 1 1 calc R U . . .
C9_1 C 0.864(2) 0.3911(16) 0.6935(4) 0.087(7) Uani 1 1 d D U . . .
H9A_1 H 0.9965 0.3811 0.6983 0.105 Uiso 1 1 calc R U . . .
H9B_1 H 0.7904 0.5109 0.6885 0.105 Uiso 1 1 calc R U . . .
C10_1 C 0.7827(19) 0.3254(16) 0.7226(4) 0.084(7) Uani 1 1 d D U . . .
H10A_1 H 0.8587 0.2064 0.7281 0.101 Uiso 1 1 calc R U . . .
H10B_1 H 0.6514 0.3328 0.7178 0.101 Uiso 1 1 calc R U . . .
C11_1 C 0.779(2) 0.4174(17) 0.7509(5) 0.092(7) Uani 1 1 d D U . . .
H11A_1 H 0.9104 0.4108 0.7556 0.110 Uiso 1 1 calc R U . . .
H11B_1 H 0.7025 0.5362 0.7454 0.110 Uiso 1 1 calc R U . . .
C12_1 C 0.699(2) 0.3521(16) 0.7804(5) 0.089(7) Uani 1 1 d D U . . .
H12A_1 H 0.5673 0.3597 0.7757 0.107 Uiso 1 1 calc R U . . .
H12B_1 H 0.7748 0.2330 0.7858 0.107 Uiso 1 1 calc R U . . .
C13_1 C 0.697(2) 0.4423(17) 0.8086(5) 0.091(7) Uani 1 1 d D U . . .
H13A_1 H 0.6214 0.5614 0.8031 0.109 Uiso 1 1 calc R U . . .
H13B_1 H 0.8289 0.4348 0.8131 0.109 Uiso 1 1 calc R U . . .
C14_1 C 0.618(2) 0.3787(17) 0.8383(5) 0.095(7) Uani 1 1 d D U . . .
H14A_1 H 0.6940 0.2599 0.8440 0.114 Uiso 1 1 calc R U . . .
H14B_1 H 0.4862 0.3851 0.8338 0.114 Uiso 1 1 calc R U . . .
C15_1 C 0.614(2) 0.472(2) 0.8668(6) 0.110(7) Uani 1 1 d D U . . .
H15A_1 H 0.5368 0.5904 0.8613 0.131 Uiso 1 1 calc R U . . .
H15B_1 H 0.7455 0.4660 0.8713 0.131 Uiso 1 1 calc R U . . .
C16_1 C 0.534(3) 0.404(2) 0.8969(8) 0.140(9) Uani 1 1 d D U . . .
H16A_1 H 0.5376 0.4696 0.9135 0.211 Uiso 1 1 calc R U . . .
H16B_1 H 0.4029 0.4119 0.8929 0.211 Uiso 1 1 calc R U . . .
H16C_1 H 0.6121 0.2872 0.9030 0.211 Uiso 1 1 calc R U . . .
N1_2 N 0.4828(13) -0.0258(12) 0.5990(3) 0.082(6) Uani 1 1 d D U . . .
C2_2 C 0.4435(15) -0.1323(11) 0.5821(3) 0.075(7) Uani 1 1 d D U . . .
H2_2 H 0.4611 -0.2454 0.5888 0.090 Uiso 1 1 calc R U . . .
N3_2 N 0.3754(12) -0.0513(10) 0.5540(3) 0.068(7) Uani 1 1 d D U . . .
C4_2 C 0.3648(15) 0.1156(10) 0.5532(4) 0.071(7) Uani 1 1 d D U . . .
H4_2 H 0.3189 0.2014 0.5365 0.086 Uiso 1 1 calc R U . . .
C5_2 C 0.4338(16) 0.1295(12) 0.5813(4) 0.076(7) Uani 1 1 d D U . . .
H5_2 H 0.4461 0.2270 0.5875 0.092 Uiso 1 1 calc R U . . .
C6_2 C 0.3279(18) -0.1290(15) 0.5279(4) 0.097(7) Uani 1 1 d D U . . .
H6A_2 H 0.2811 -0.0443 0.5100 0.145 Uiso 1 1 calc R U . . .
H6B_2 H 0.4418 -0.2173 0.5223 0.145 Uiso 1 1 calc R U . . .
H6C_2 H 0.2295 -0.1762 0.5342 0.145 Uiso 1 1 calc R U . . .
C7_2 C 0.568(2) -0.0719(18) 0.6312(3) 0.110(8) Uani 1 1 d D U . . .
H7A_2 H 0.6928 -0.0571 0.6309 0.132 Uiso 1 1 calc R U . . .
H7B_2 H 0.5894 -0.1912 0.6375 0.132 Uiso 1 1 calc R U . . .
C8_2 C 0.447(2) 0.0283(19) 0.6551(4) 0.086(7) Uani 1 1 d D U . . .
H8A_2 H 0.3186 0.0197 0.6543 0.103 Uiso 1 1 calc R U . . .
H8B_2 H 0.4322 0.1467 0.6495 0.103 Uiso 1 1 calc R U . . .
C9_2 C 0.527(2) -0.0265(19) 0.6883(5) 0.082(7) Uani 1 1 d D U . . .
H9A_2 H 0.5541 -0.1475 0.6931 0.099 Uiso 1 1 calc R U . . .
H9B_2 H 0.6491 -0.0068 0.6895 0.099 Uiso 1 1 calc R U . . .
C10_2 C 0.396(2) 0.0628(19) 0.7128(5) 0.083(7) Uani 1 1 d D U . . .
H10A_2 H 0.3733 0.1833 0.7084 0.100 Uiso 1 1 calc R U . . .
H10B_2 H 0.2717 0.0475 0.7108 0.100 Uiso 1 1 calc R U . . .
C11_2 C 0.469(2) 0.0048(18) 0.7461(5) 0.074(7) Uani 1 1 d D U . . .
H11A_2 H 0.5886 0.0272 0.7486 0.089 Uiso 1 1 calc R U . . .
H11B_2 H 0.4989 -0.1169 0.7503 0.089 Uiso 1 1 calc R U . . .
C12_2 C 0.327(2) 0.0901(19) 0.7701(5) 0.082(8) Uani 1 1 d D U . . .
H12A_2 H 0.3024 0.2112 0.7664 0.098 Uiso 1 1 calc R U . . .
H12B_2 H 0.2056 0.0728 0.7666 0.098 Uiso 1 1 calc R U . . .
C13_2 C 0.389(2) 0.0305(18) 0.8039(5) 0.079(8) Uani 1 1 d D U . . .
H13A_2 H 0.5104 0.0487 0.8073 0.095 Uiso 1 1 calc R U . . .
H13B_2 H 0.4155 -0.0909 0.8075 0.095 Uiso 1 1 calc R U . . .
C14_2 C 0.247(2) 0.114(2) 0.8283(5) 0.084(8) Uani 1 1 d D U . . .
H14A_2 H 0.1237 0.1015 0.8242 0.100 Uiso 1 1 calc R U . . .
H14B_2 H 0.2270 0.2344 0.8256 0.100 Uiso 1 1 calc R U . . .
C15_2 C 0.307(2) 0.045(2) 0.8628(6) 0.092(8) Uani 1 1 d D U . . .
H15A_2 H 0.3271 -0.0756 0.8656 0.111 Uiso 1 1 calc R U . . .
H15B_2 H 0.4310 0.0569 0.8670 0.111 Uiso 1 1 calc R U . . .
C16_2 C 0.165(2) 0.129(2) 0.8868(7) 0.123(9) Uani 1 1 d D U . . .
H16A_2 H 0.2142 0.0783 0.9077 0.184 Uiso 1 1 calc R U . . .
H16B_2 H 0.1469 0.2481 0.8847 0.184 Uiso 1 1 calc R U . . .
H16C_2 H 0.0428 0.1153 0.8834 0.184 Uiso 1 1 calc R U . . .
N1_3 N 0.9626(12) 0.5698(9) 0.9568(4) 0.090(8) Uani 1 1 d D U . . .
C2_3 C 0.8527(18) 0.4726(15) 0.9614(12) 0.098(12) Uani 0.5 1 d D U P A 1
H2_3 H 0.7179 0.5108 0.9609 0.118 Uiso 0.5 1 calc R U P A 1
N3_3 N 0.968(3) 0.3125(14) 0.9670(9) 0.101(11) Uani 0.5 1 d D U P A 1
C4_3 C 1.158(2) 0.3060(17) 0.9658(14) 0.100(11) Uani 0.5 1 d D U P A 1
H4_3 H 1.2679 0.2089 0.9687 0.120 Uiso 0.5 1 calc R U P A 1
C5_3 C 1.1533(16) 0.4675(18) 0.9597(14) 0.093(12) Uani 0.5 1 d D U P A 1
H5_3 H 1.2601 0.5028 0.9577 0.112 Uiso 0.5 1 calc R U P A 1
C6_3 C 0.904(4) 0.166(2) 0.9732(14) 0.13(2) Uani 0.5 1 d D U P A 1
H6A_3 H 1.0157 0.0637 0.9765 0.196 Uiso 0.5 1 calc R U P A 1
H6B_3 H 0.8274 0.1764 0.9917 0.196 Uiso 0.5 1 calc R U P A 1
H6C_3 H 0.8286 0.1611 0.9555 0.196 Uiso 0.5 1 calc R U P A 1
C2'_3 C 1.1517(15) 0.4811(15) 0.9595(13) 0.093(12) Uani 0.5 1 d D U P A 2
H2A_3 H 1.2507 0.5264 0.9580 0.111 Uiso 0.5 1 calc R U P A 2
N3'_3 N 1.175(2) 0.3174(14) 0.9645(10) 0.098(11) Uani 0.5 1 d D U P A 2
C4'_3 C 0.996(3) 0.3015(16) 0.9658(14) 0.102(11) Uani 0.5 1 d D U P A 2
H4A_3 H 0.9705 0.2004 0.9694 0.123 Uiso 0.5 1 calc R U P A 2
C5'_3 C 0.863(2) 0.4590(18) 0.9610(14) 0.100(12) Uani 0.5 1 d D U P A 2
H5A_3 H 0.7286 0.4870 0.9606 0.120 Uiso 0.5 1 calc R U P A 2
C6'_3 C 1.364(2) 0.180(2) 0.9671(13) 0.12(2) Uani 0.5 1 d D U P A 2
H6D_3 H 1.3444 0.0729 0.9708 0.180 Uiso 0.5 1 calc R U P A 2
H6E_3 H 1.4324 0.1858 0.9480 0.180 Uiso 0.5 1 calc R U P A 2
H6F_3 H 1.4375 0.1921 0.9845 0.180 Uiso 0.5 1 calc R U P A 2
C7_3 C 0.8839(19) 0.7545(11) 0.9487(5) 0.089(8) Uani 1 1 d D U . . .
H7A_3 H 0.9822 0.8023 0.9530 0.106 Uiso 1 1 calc R U . . .
H7B_3 H 0.7746 0.8016 0.9620 0.106 Uiso 1 1 calc R U . . .
C8_3 C 0.819(2) 0.8045(18) 0.9143(5) 0.092(8) Uani 1 1 d D U . . .
H8A_3 H 0.7098 0.7678 0.9110 0.110 Uiso 1 1 calc R U . . .
H8B_3 H 0.7725 0.9273 0.9101 0.110 Uiso 1 1 calc R U . . .
C9_3 C 0.971(2) 0.7334(19) 0.8908(5) 0.078(8) Uani 1 1 d D U . . .
H9A_3 H 1.0835 0.7635 0.8949 0.094 Uiso 1 1 calc R U . . .
H9B_3 H 1.0104 0.6106 0.8939 0.094 Uiso 1 1 calc R U . . .
C10_3 C 0.905(2) 0.7952(19) 0.8572(5) 0.076(8) Uani 1 1 d D U . . .
H10A_3 H 0.7840 0.7767 0.8537 0.091 Uiso 1 1 calc R U . . .
H10B_3 H 0.8792 0.9165 0.8535 0.091 Uiso 1 1 calc R U . . .
C11_3 C 1.047(2) 0.7110(18) 0.8336(5) 0.066(8) Uani 1 1 d D U . . .
H11A_3 H 1.0698 0.5902 0.8370 0.079 Uiso 1 1 calc R U . . .
H11B_3 H 1.1691 0.7265 0.8375 0.079 Uiso 1 1 calc R U . . .
C12_3 C 0.987(2) 0.7744(18) 0.7996(5) 0.071(8) Uani 1 1 d D U . . .
H12A_3 H 0.8634 0.7614 0.7957 0.085 Uiso 1 1 calc R U . . .
H12B_3 H 0.9675 0.8946 0.7960 0.085 Uiso 1 1 calc R U . . .
C13_3 C 1.129(2) 0.6852(19) 0.7766(5) 0.069(8) Uani 1 1 d D U . . .
H13A_3 H 1.1507 0.5647 0.7805 0.083 Uiso 1 1 calc R U . . .
H13B_3 H 1.2518 0.7003 0.7802 0.083 Uiso 1 1 calc R U . . .
C14_3 C 1.069(2) 0.7449(19) 0.7425(5) 0.070(8) Uani 1 1 d D U . . .
H14A_3 H 1.0512 0.8646 0.7385 0.084 Uiso 1 1 calc R U . . .
H14B_3 H 0.9435 0.7339 0.7392 0.084 Uiso 1 1 calc R U . . .
C15_3 C 1.207(3) 0.653(2) 0.7183(7) 0.083(9) Uani 1 1 d D U . . .
H15A_3 H 1.3338 0.6585 0.7224 0.100 Uiso 1 1 calc R U . . .
H15B_3 H 1.2183 0.5343 0.7215 0.100 Uiso 1 1 calc R U . . .
C16_3 C 1.150(3) 0.720(2) 0.6845(8) 0.098(9) Uani 1 1 d D U . . .
H16A_3 H 1.2454 0.6542 0.6711 0.147 Uiso 1 1 calc R U . . .
H16B_3 H 1.0261 0.7120 0.6799 0.147 Uiso 1 1 calc R U . . .
H16C_3 H 1.1418 0.8364 0.6808 0.147 Uiso 1 1 calc R U . . .

loop_
_atom_site_aniso_label
_atom_site_aniso_U_11
_atom_site_aniso_U_22
_atom_site_aniso_U_33
_atom_site_aniso_U_23
_atom_site_aniso_U_13
_atom_site_aniso_U_12
Cl1 0.077(2) 0.069(2) 0.109(17) -0.017(4) 0.005(4) -0.0178(17)
Cl2 0.074(2) 0.054(2) 0.113(15) -0.014(3) -0.002(3) -0.0088(15)
Cl3 0.117(3) 0.147(4) 0.18(2) 0.001(5) -0.002(5) -0.061(3)
O1 0.090(6) 0.057(5) 0.13(4) -0.011(9) 0.018(10) -0.004(4)
O2 0.121(10) 0.080(9) 0.105(15) -0.008(10) -0.003(10) -0.018(8)
N1_1 0.055(6) 0.039(5) 0.13(2) -0.023(7) 0.007(8) -0.013(5)
C2_1 0.058(8) 0.050(6) 0.12(2) -0.021(7) 0.010(9) -0.020(6)
N3_1 0.065(7) 0.054(5) 0.12(2) -0.024(8) 0.010(9) -0.025(6)
C4_1 0.073(9) 0.050(5) 0.13(2) -0.027(8) 0.010(10) -0.022(6)
C5_1 0.063(8) 0.039(5) 0.12(2) -0.025(7) 0.014(10) -0.016(5)
C6_1 0.105(11) 0.084(9) 0.12(2) -0.026(9) -0.001(10) -0.020(8)
C7_1 0.067(8) 0.048(7) 0.13(2) -0.022(8) 0.005(8) -0.021(6)
C8_1 0.072(9) 0.057(8) 0.13(2) -0.014(8) 0.007(8) -0.023(7)
C9_1 0.071(9) 0.055(8) 0.13(2) -0.012(8) 0.003(8) -0.013(7)
C10_1 0.058(8) 0.054(8) 0.13(2) -0.005(8) -0.004(8) -0.005(7)
C11_1 0.076(9) 0.062(9) 0.13(2) -0.007(9) -0.002(9) -0.013(7)
C12_1 0.072(9) 0.057(9) 0.13(2) -0.004(9) -0.004(9) -0.009(7)
C13_1 0.072(9) 0.059(9) 0.13(2) -0.005(9) -0.004(9) -0.008(7)
C14_1 0.083(10) 0.070(9) 0.13(2) -0.011(9) 0.000(9) -0.023(8)
C15_1 0.094(11) 0.093(11) 0.14(2) -0.027(11) -0.002(10) -0.019(9)
C16_1 0.145(15) 0.152(14) 0.14(2) -0.036(13) 0.011(13) -0.061(12)
N1_2 0.061(7) 0.073(6) 0.10(2) -0.015(7) 0.009(8) -0.005(6)
C2_2 0.062(8) 0.057(7) 0.10(2) -0.008(7) 0.014(8) -0.009(6)
N3_2 0.055(7) 0.052(5) 0.09(2) -0.010(7) 0.015(8) -0.013(5)
C4_2 0.060(8) 0.057(5) 0.09(2) -0.013(7) 0.018(9) -0.017(5)
C5_2 0.063(8) 0.062(6) 0.10(2) -0.021(7) 0.012(9) -0.016(6)
C6_2 0.104(10) 0.082(9) 0.11(2) -0.023(10) 0.004(10) -0.033(7)
C7_2 0.091(11) 0.112(10) 0.10(2) -0.019(8) -0.001(8) -0.001(8)
C8_2 0.080(10) 0.069(9) 0.10(2) -0.002(9) 0.005(9) -0.011(8)
C9_2 0.070(9) 0.069(9) 0.10(2) -0.006(10) 0.004(9) -0.010(7)
C10_2 0.066(9) 0.070(9) 0.10(2) -0.006(10) 0.002(9) -0.002(7)
C11_2 0.062(9) 0.063(9) 0.09(2) -0.007(10) 0.004(9) -0.018(7)
C12_2 0.072(9) 0.068(9) 0.10(2) -0.012(11) 0.006(10) -0.012(7)
C13_2 0.081(10) 0.060(9) 0.10(2) -0.013(11) 0.009(10) -0.022(8)
C14_2 0.079(10) 0.068(10) 0.10(2) -0.021(11) 0.008(11) -0.018(8)
C15_2 0.093(11) 0.084(11) 0.10(2) -0.019(12) 0.014(12) -0.024(9)
C16_2 0.120(12) 0.134(13) 0.12(2) -0.050(14) 0.032(13) -0.037(10)
N1_3 0.102(6) 0.089(5) 0.08(3) -0.010(7) 0.000(8) -0.037(4)
C2_3 0.114(8) 0.101(8) 0.09(4) -0.012(11) 0.001(11) -0.047(6)
N3_3 0.129(10) 0.095(7) 0.09(3) -0.011(10) 0.004(13) -0.046(7)
C4_3 0.124(9) 0.093(8) 0.08(3) -0.006(11) 0.001(12) -0.037(7)
C5_3 0.107(7) 0.092(8) 0.08(4) -0.009(11) -0.001(10) -0.033(6)
C6_3 0.166(19) 0.109(11) 0.13(6) -0.014(17) 0.02(2) -0.066(13)
C2'_3 0.106(7) 0.092(8) 0.08(3) -0.015(11) -0.003(10) -0.033(6)
N3'_3 0.122(8) 0.092(8) 0.08(3) -0.010(11) -0.008(11) -0.036(6)
C4'_3 0.131(10) 0.096(8) 0.09(3) -0.010(11) -0.008(13) -0.047(7)
C5'_3 0.116(8) 0.102(8) 0.09(4) -0.007(11) -0.004(11) -0.048(7)
C6'_3 0.136(11) 0.098(11) 0.11(7) -0.021(18) -0.019(16) -0.023(9)
C7_3 0.101(9) 0.089(6) 0.07(2) -0.013(8) 0.013(10) -0.030(5)
C8_3 0.103(10) 0.090(9) 0.07(2) -0.012(9) 0.013(9) -0.022(7)
C9_3 0.085(10) 0.073(10) 0.07(2) -0.003(10) 0.002(10) -0.019(8)
C10_3 0.083(10) 0.066(9) 0.07(2) -0.001(10) 0.004(10) -0.018(8)
C11_3 0.068(9) 0.057(9) 0.06(2) 0.006(10) -0.004(9) -0.015(7)
C12_3 0.078(9) 0.057(9) 0.07(2) 0.008(10) -0.003(10) -0.014(7)
C13_3 0.073(9) 0.060(9) 0.07(2) 0.003(11) -0.003(10) -0.016(7)
C14_3 0.077(10) 0.060(9) 0.07(2) 0.007(11) -0.004(10) -0.017(7)
C15_3 0.091(11) 0.084(11) 0.07(2) 0.000(13) 0.010(13) -0.028(9)
C16_3 0.136(13) 0.085(11) 0.07(2) 0.005(14) 0.007(14) -0.041(10)

loop_
_atom_type_symbol
_atom_type_description
_atom_type_scat_dispersion_real
_atom_type_scat_dispersion_imag
_atom_type_scat_source
C C 0.0033 0.0016 'International Tables Vol C Tables 4.2.6.8 and 6.1.1.4'
H H 0.0000 0.0000 'International Tables Vol C Tables 4.2.6.8 and 6.1.1.4'
N N 0.0061 0.0033 'International Tables Vol C Tables 4.2.6.8 and 6.1.1.4'
O O 0.0106 0.0060 'International Tables Vol C Tables 4.2.6.8 and 6.1.1.4'
Cl Cl 0.1484 0.1585 'International Tables Vol C Tables 4.2.6.8 and 6.1.1.4'

loop_
_geom_angle_atom_site_label_1
_geom_angle_atom_site_label_2
_geom_angle_atom_site_label_3
_geom_angle
C2_1 N1_1 C5_1 108.1(6)
C2_1 N1_1 C7_1 125.4(7)
C5_1 N1_1 C7_1 126.5(8)
N1_1 C2_1 N3_1 109.0(6)
N1_1 C2_1 H2_1 125.5
N3_1 C2_1 H2_1 125.5
C2_1 N3_1 C4_1 108.2(6)
C2_1 N3_1 C6_1 124.4(8)
C4_1 N3_1 C6_1 127.4(9)
C5_1 C4_1 N3_1 107.5(7)
C5_1 C4_1 H4_1 126.3
N3_1 C4_1 H4_1 126.3
C4_1 C5_1 N1_1 107.1(7)
C4_1 C5_1 H5_1 126.5
N1_1 C5_1 H5_1 126.5
N3_1 C6_1 H6A_1 109.5
N3_1 C6_1 H6B_1 109.5
H6A_1 C6_1 H6B_1 109.5
N3_1 C6_1 H6C_1 109.5
H6A_1 C6_1 H6C_1 109.5
H6B_1 C6_1 H6C_1 109.5
N1_1 C7_1 C8_1 112.5(9)
N1_1 C7_1 H7A_1 109.1
C8_1 C7_1 H7A_1 109.1
N1_1 C7_1 H7B_1 109.1
C8_1 C7_1 H7B_1 109.1
H7A_1 C7_1 H7B_1 107.8
C7_1 C8_1 C9_1 112.4(10)
C7_1 C8_1 H8A_1 109.1
C9_1 C8_1 H8A_1 109.1
C7_1 C8_1 H8B_1 109.1
C9_1 C8_1 H8B_1 109.1
H8A_1 C8_1 H8B_1 107.9
C10_1 C9_1 C8_1 116.2(11)
C10_1 C9_1 H9A_1 108.2
C8_1 C9_1 H9A_1 108.2
C10_1 C9_1 H9B_1 108.2
C8_1 C9_1 H9B_1 108.2
H9A_1 C9_1 H9B_1 107.4
C9_1 C10_1 C11_1 114.9(11)
C9_1 C10_1 H10A_1 108.5
C11_1 C10_1 H10A_1 108.5
C9_1 C10_1 H10B_1 108.5
C11_1 C10_1 H10B_1 108.5
H10A_1 C10_1 H10B_1 107.5
C12_1 C11_1 C10_1 115.5(12)
C12_1 C11_1 H11A_1 108.4
C10_1 C11_1 H11A_1 108.4
C12_1 C11_1 H11B_1 108.4
C10_1 C11_1 H11B_1 108.4
H11A_1 C11_1 H11B_1 107.5
C13_1 C12_1 C11_1 115.6(12)
C13_1 C12_1 H12A_1 108.4
C11_1 C12_1 H12A_1 108.4
C13_1 C12_1 H12B_1 108.4
C11_1 C12_1 H12B_1 108.4
H12A_1 C12_1 H12B_1 107.4
C12_1 C13_1 C14_1 116.4(12)
C12_1 C13_1 H13A_1 108.2
C14_1 C13_1 H13A_1 108.2
C12_1 C13_1 H13B_1 108.2
C14_1 C13_1 H13B_1 108.2
H13A_1 C13_1 H13B_1 107.3
C13_1 C14_1 C15_1 116.2(13)
C13_1 C14_1 H14A_1 108.2
C15_1 C14_1 H14A_1 108.2
C13_1 C14_1 H14B_1 108.2
C15_1 C14_1 H14B_1 108.2
H14A_1 C14_1 H14B_1 107.4
C14_1 C15_1 C16_1 115.2(15)
C14_1 C15_1 H15A_1 108.5
C16_1 C15_1 H15A_1 108.5
C14_1 C15_1 H15B_1 108.5
C16_1 C15_1 H15B_1 108.5
H15A_1 C15_1 H15B_1 107.5
C15_1 C16_1 H16A_1 109.5
C15_1 C16_1 H16B_1 109.5
H16A_1 C16_1 H16B_1 109.5
C15_1 C16_1 H16C_1 109.5
H16A_1 C16_1 H16C_1 109.5
H16B_1 C16_1 H16C_1 109.5
C2_2 N1_2 C5_2 108.3(7)
C2_2 N1_2 C7_2 124.6(10)
C5_2 N1_2 C7_2 127.1(10)
N3_2 C2_2 N1_2 108.8(6)
N3_2 C2_2 H2_2 125.6
N1_2 C2_2 H2_2 125.6
C2_2 N3_2 C4_2 108.6(6)
C2_2 N3_2 C6_2 125.1(8)
C4_2 N3_2 C6_2 126.2(8)
C5_2 C4_2 N3_2 106.5(7)
C5_2 C4_2 H4_2 126.8
N3_2 C4_2 H4_2 126.8
C4_2 C5_2 N1_2 107.7(7)
C4_2 C5_2 H5_2 126.1
N1_2 C5_2 H5_2 126.1
N3_2 C6_2 H6A_2 109.5
N3_2 C6_2 H6B_2 109.5
H6A_2 C6_2 H6B_2 109.5
N3_2 C6_2 H6C_2 109.5
H6A_2 C6_2 H6C_2 109.5
H6B_2 C6_2 H6C_2 109.5
N1_2 C7_2 C8_2 114.4(11)
N1_2 C7_2 H7A_2 108.7
C8_2 C7_2 H7A_2 108.7
N1_2 C7_2 H7B_2 108.7
C8_2 C7_2 H7B_2 108.7
H7A_2 C7_2 H7B_2 107.6
C7_2 C8_2 C9_2 114.4(12)
C7_2 C8_2 H8A_2 108.7
C9_2 C8_2 H8A_2 108.7
C7_2 C8_2 H8B_2 108.7
C9_2 C8_2 H8B_2 108.7
H8A_2 C8_2 H8B_2 107.6
C10_2 C9_2 C8_2 114.3(12)
C10_2 C9_2 H9A_2 108.7
C8_2 C9_2 H9A_2 108.7
C10_2 C9_2 H9B_2 108.7
C8_2 C9_2 H9B_2 108.7
H9A_2 C9_2 H9B_2 107.6
C11_2 C10_2 C9_2 115.2(12)
C11_2 C10_2 H10A_2 108.5
C9_2 C10_2 H10A_2 108.5
C11_2 C10_2 H10B_2 108.5
C9_2 C10_2 H10B_2 108.5
H10A_2 C10_2 H10B_2 107.5
C10_2 C11_2 C12_2 113.5(12)
C10_2 C11_2 H11A_2 108.9
C12_2 C11_2 H11A_2 108.9
C10_2 C11_2 H11B_2 108.9
C12_2 C11_2 H11B_2 108.9
H11A_2 C11_2 H11B_2 107.7
C13_2 C12_2 C11_2 115.7(13)
C13_2 C12_2 H12A_2 108.4
C11_2 C12_2 H12A_2 108.4
C13_2 C12_2 H12B_2 108.4
C11_2 C12_2 H12B_2 108.4
H12A_2 C12_2 H12B_2 107.4
C12_2 C13_2 C14_2 116.3(13)
C12_2 C13_2 H13A_2 108.2
C14_2 C13_2 H13A_2 108.2
C12_2 C13_2 H13B_2 108.2
C14_2 C13_2 H13B_2 108.2
H13A_2 C13_2 H13B_2 107.4
C13_2 C14_2 C15_2 115.8(14)
C13_2 C14_2 H14A_2 108.3
C15_2 C14_2 H14A_2 108.3
C13_2 C14_2 H14B_2 108.3
C15_2 C14_2 H14B_2 108.3
H14A_2 C14_2 H14B_2 107.4
C16_2 C15_2 C14_2 115.1(15)
C16_2 C15_2 H15A_2 108.5
C14_2 C15_2 H15A_2 108.5
C16_2 C15_2 H15B_2 108.5
C14_2 C15_2 H15B_2 108.5
H15A_2 C15_2 H15B_2 107.5
C15_2 C16_2 H16A_2 109.5
C15_2 C16_2 H16B_2 109.5
H16A_2 C16_2 H16B_2 109.5
C15_2 C16_2 H16C_2 109.5
H16A_2 C16_2 H16C_2 109.5
H16B_2 C16_2 H16C_2 109.5
C2_3 N1_3 C5_3 108.6(7)
C2'_3 N1_3 C5'_3 108.6(7)
C2'_3 N1_3 C7_3 123.4(8)
C2_3 N1_3 C7_3 123.5(8)
C5_3 N1_3 C7_3 127.8(9)
C5'_3 N1_3 C7_3 127.8(9)
N3_3 C2_3 N1_3 108.2(7)
N3_3 C2_3 H2_3 125.9
N1_3 C2_3 H2_3 125.9
C2_3 N3_3 C4_3 109.1(6)
C2_3 N3_3 C6_3 125.4(10)
C4_3 N3_3 C6_3 125.5(10)
C5_3 C4_3 N3_3 106.7(7)
C5_3 C4_3 H4_3 126.6
N3_3 C4_3 H4_3 126.6
C4_3 C5_3 N1_3 107.4(7)
C4_3 C5_3 H5_3 126.3
N1_3 C5_3 H5_3 126.3
N3_3 C6_3 H6A_3 109.5
N3_3 C6_3 H6B_3 109.5
H6A_3 C6_3 H6B_3 109.5
N3_3 C6_3 H6C_3 109.5
H6A_3 C6_3 H6C_3 109.5
H6B_3 C6_3 H6C_3 109.5
N3'_3 C2'_3 N1_3 108.6(7)
N3'_3 C2'_3 H2A_3 125.7
N1_3 C2'_3 H2A_3 125.7
C2'_3 N3'_3 C4'_3 108.4(6)
C2'_3 N3'_3 C6'_3 124.4(10)
C4'_3 N3'_3 C6'_3 127.1(10)
C5'_3 C4'_3 N3'_3 107.6(7)
C5'_3 C4'_3 H4A_3 126.2
N3'_3 C4'_3 H4A_3 126.2
C4'_3 C5'_3 N1_3 106.8(7)
C4'_3 C5'_3 H5A_3 126.6
N1_3 C5'_3 H5A_3 126.6
N3'_3 C6'_3 H6D_3 109.5
N3'_3 C6'_3 H6E_3 109.5
H6D_3 C6'_3 H6E_3 109.5
N3'_3 C6'_3 H6F_3 109.5
H6D_3 C6'_3 H6F_3 109.5
H6E_3 C6'_3 H6F_3 109.5
N1_3 C7_3 C8_3 111.9(13)
N1_3 C7_3 H7A_3 109.2
C8_3 C7_3 H7A_3 109.2
N1_3 C7_3 H7B_3 109.2
C8_3 C7_3 H7B_3 109.2
H7A_3 C7_3 H7B_3 107.9
C9_3 C8_3 C7_3 115.5(14)
C9_3 C8_3 H8A_3 108.4
C7_3 C8_3 H8A_3 108.4
C9_3 C8_3 H8B_3 108.4
C7_3 C8_3 H8B_3 108.4
H8A_3 C8_3 H8B_3 107.5
C10_3 C9_3 C8_3 113.8(13)
C10_3 C9_3 H9A_3 108.8
C8_3 C9_3 H9A_3 108.8
C10_3 C9_3 H9B_3 108.8
C8_3 C9_3 H9B_3 108.8
H9A_3 C9_3 H9B_3 107.7
C11_3 C10_3 C9_3 114.2(13)
C11_3 C10_3 H10A_3 108.7
C9_3 C10_3 H10A_3 108.7
C11_3 C10_3 H10B_3 108.7
C9_3 C10_3 H10B_3 108.7
H10A_3 C10_3 H10B_3 107.6
C10_3 C11_3 C12_3 115.2(13)
C10_3 C11_3 H11A_3 108.5
C12_3 C11_3 H11A_3 108.5
C10_3 C11_3 H11B_3 108.5
C12_3 C11_3 H11B_3 108.5
H11A_3 C11_3 H11B_3 107.5
C13_3 C12_3 C11_3 114.2(13)
C13_3 C12_3 H12A_3 108.7
C11_3 C12_3 H12A_3 108.7
C13_3 C12_3 H12B_3 108.7
C11_3 C12_3 H12B_3 108.7
H12A_3 C12_3 H12B_3 107.6
C12_3 C13_3 C14_3 114.6(13)
C12_3 C13_3 H13A_3 108.6
C14_3 C13_3 H13A_3 108.6
C12_3 C13_3 H13B_3 108.6
C14_3 C13_3 H13B_3 108.6
H13A_3 C13_3 H13B_3 107.6
C13_3 C14_3 C15_3 116.1(14)
C13_3 C14_3 H14A_3 108.3
C15_3 C14_3 H14A_3 108.3
C13_3 C14_3 H14B_3 108.3
C15_3 C14_3 H14B_3 108.3
H14A_3 C14_3 H14B_3 107.4
C16_3 C15_3 C14_3 115.6(16)
C16_3 C15_3 H15A_3 108.4
C14_3 C15_3 H15A_3 108.4
C16_3 C15_3 H15B_3 108.4
C14_3 C15_3 H15B_3 108.4
H15A_3 C15_3 H15B_3 107.5
C15_3 C16_3 H16A_3 109.5
C15_3 C16_3 H16B_3 109.5
H16A_3 C16_3 H16B_3 109.5
C15_3 C16_3 H16C_3 109.5
H16A_3 C16_3 H16C_3 109.5
H16B_3 C16_3 H16C_3 109.5

loop_
_geom_bond_atom_site_label_1
_geom_bond_atom_site_label_2
_geom_bond_distance
N1_1 C2_1 1.325(7)
N1_1 C5_1 1.379(8)
N1_1 C7_1 1.466(8)
C2_1 N3_1 1.326(7)
C2_1 H2_1 0.9300
N3_1 C4_1 1.372(8)
N3_1 C6_1 1.465(7)
C4_1 C5_1 1.341(11)
C4_1 H4_1 0.9300
C5_1 H5_1 0.9300
C6_1 H6A_1 0.9600
C6_1 H6B_1 0.9600
C6_1 H6C_1 0.9600
C7_1 C8_1 1.508(13)
C7_1 H7A_1 0.9700
C7_1 H7B_1 0.9700
C8_1 C9_1 1.514(16)
C8_1 H8A_1 0.9700
C8_1 H8B_1 0.9700
C9_1 C10_1 1.500(16)
C9_1 H9A_1 0.9700
C9_1 H9B_1 0.9700
C10_1 C11_1 1.509(16)
C10_1 H10A_1 0.9700
C10_1 H10B_1 0.9700
C11_1 C12_1 1.506(16)
C11_1 H11A_1 0.9700
C11_1 H11B_1 0.9700
C12_1 C13_1 1.499(16)
C12_1 H12A_1 0.9700
C12_1 H12B_1 0.9700
C13_1 C14_1 1.509(17)
C13_1 H13A_1 0.9700
C13_1 H13B_1 0.9700
C14_1 C15_1 1.52(2)
C14_1 H14A_1 0.9700
C14_1 H14B_1 0.9700
C15_1 C16_1 1.54(3)
C15_1 H15A_1 0.9700
C15_1 H15B_1 0.9700
C16_1 H16A_1 0.9600
C16_1 H16B_1 0.9600
C16_1 H16C_1 0.9600
N1_2 C2_2 1.328(7)
N1_2 C5_2 1.369(9)
N1_2 C7_2 1.470(8)
C2_2 N3_2 1.322(7)
C2_2 H2_2 0.9300
N3_2 C4_2 1.382(7)
N3_2 C6_2 1.464(7)
C4_2 C5_2 1.346(10)
C4_2 H4_2 0.9300
C5_2 H5_2 0.9300
C6_2 H6A_2 0.9600
C6_2 H6B_2 0.9600
C6_2 H6C_2 0.9600
C7_2 C8_2 1.487(14)
C7_2 H7A_2 0.9700
C7_2 H7B_2 0.9700
C8_2 C9_2 1.503(17)
C8_2 H8A_2 0.9700
C8_2 H8B_2 0.9700
C9_2 C10_2 1.499(15)
C9_2 H9A_2 0.9700
C9_2 H9B_2 0.9700
C10_2 C11_2 1.496(17)
C10_2 H10A_2 0.9700
C10_2 H10B_2 0.9700
C11_2 C12_2 1.512(15)
C11_2 H11A_2 0.9700
C11_2 H11B_2 0.9700
C12_2 C13_2 1.495(17)
C12_2 H12A_2 0.9700
C12_2 H12B_2 0.9700
C13_2 C14_2 1.521(16)
C13_2 H13A_2 0.9700
C13_2 H13B_2 0.9700
C14_2 C15_2 1.53(3)
C14_2 H14A_2 0.9700
C14_2 H14B_2 0.9700
C15_2 C16_2 1.51(2)
C15_2 H15A_2 0.9700
C15_2 H15B_2 0.9700
C16_2 H16A_2 0.9600
C16_2 H16B_2 0.9600
C16_2 H16C_2 0.9600
N1_3 C2'_3 1.332(7)
N1_3 C2_3 1.334(7)
N1_3 C5_3 1.369(9)
N1_3 C5'_3 1.372(9)
N1_3 C7_3 1.466(7)
C2_3 N3_3 1.322(7)
C2_3 H2_3 0.9300
N3_3 C4_3 1.375(8)
N3_3 C6_3 1.466(7)
C4_3 C5_3 1.348(11)
C4_3 H4_3 0.9300
C5_3 H5_3 0.9300
C6_3 H6A_3 0.9600
C6_3 H6B_3 0.9600
C6_3 H6C_3 0.9600
C2'_3 N3'_3 1.325(7)
C2'_3 H2A_3 0.9300
N3'_3 C4'_3 1.371(8)
N3'_3 C6'_3 1.464(7)
C4'_3 C5'_3 1.348(11)
C4'_3 H4A_3 0.9300
C5'_3 H5A_3 0.9300
C6'_3 H6D_3 0.9600
C6'_3 H6E_3 0.9600
C6'_3 H6F_3 0.9600
C7_3 C8_3 1.518(17)
C7_3 H7A_3 0.9700
C7_3 H7B_3 0.9700
C8_3 C9_3 1.505(16)
C8_3 H8A_3 0.9700
C8_3 H8B_3 0.9700
C9_3 C10_3 1.500(17)
C9_3 H9A_3 0.9700
C9_3 H9B_3 0.9700
C10_3 C11_3 1.495(15)
C10_3 H10A_3 0.9700
C10_3 H10B_3 0.9700
C11_3 C12_3 1.505(17)
C11_3 H11A_3 0.9700
C11_3 H11B_3 0.9700
C12_3 C13_3 1.495(15)
C12_3 H12A_3 0.9700
C12_3 H12B_3 0.9700
C13_3 C14_3 1.505(18)
C13_3 H13A_3 0.9700
C13_3 H13B_3 0.9700
C14_3 C15_3 1.52(2)
C14_3 H14A_3 0.9700
C14_3 H14B_3 0.9700
C15_3 C16_3 1.50(3)
C15_3 H15A_3 0.9700
C15_3 H15B_3 0.9700
C16_3 H16A_3 0.9600
C16_3 H16B_3 0.9600
C16_3 H16C_3 0.9600

loop_
_geom_torsion_atom_site_label_1
_geom_torsion_atom_site_label_2
_geom_torsion_atom_site_label_3
_geom_torsion_atom_site_label_4
_geom_torsion
C5_1 N1_1 C2_1 N3_1 1.5(11)
C7_1 N1_1 C2_1 N3_1 -177.3(9)
N1_1 C2_1 N3_1 C4_1 -1.3(11)
N1_1 C2_1 N3_1 C6_1 178.0(11)
C2_1 N3_1 C4_1 C5_1 0.7(12)
C6_1 N3_1 C4_1 C5_1 -178.6(12)
N3_1 C4_1 C5_1 N1_1 0.2(13)
C2_1 N1_1 C5_1 C4_1 -1.0(12)
C7_1 N1_1 C5_1 C4_1 177.7(11)
C2_1 N1_1 C7_1 C8_1 134.3(11)
C5_1 N1_1 C7_1 C8_1 -44.2(14)
N1_1 C7_1 C8_1 C9_1 -169.7(11)
C7_1 C8_1 C9_1 C10_1 -178.0(12)
C8_1 C9_1 C10_1 C11_1 -178.5(13)
C9_1 C10_1 C11_1 C12_1 -179.6(13)
C10_1 C11_1 C12_1 C13_1 179.4(13)
C11_1 C12_1 C13_1 C14_1 -179.9(13)
C12_1 C13_1 C14_1 C15_1 -179.5(14)
C13_1 C14_1 C15_1 C16_1 -179.6(15)
C5_2 N1_2 C2_2 N3_2 1.3(11)
C7_2 N1_2 C2_2 N3_2 -177.7(11)
N1_2 C2_2 N3_2 C4_2 -1.9(11)
N1_2 C2_2 N3_2 C6_2 175.7(9)
C2_2 N3_2 C4_2 C5_2 1.7(12)
C6_2 N3_2 C4_2 C5_2 -175.8(11)
N3_2 C4_2 C5_2 N1_2 -0.9(12)
C2_2 N1_2 C5_2 C4_2 -0.2(12)
C7_2 N1_2 C5_2 C4_2 178.8(12)
C2_2 N1_2 C7_2 C8_2 -121.5(13)
C5_2 N1_2 C7_2 C8_2 59.7(18)
N1_2 C7_2 C8_2 C9_2 176.2(14)
C7_2 C8_2 C9_2 C10_2 -174.2(12)
C8_2 C9_2 C10_2 C11_2 177.5(15)
C9_2 C10_2 C11_2 C12_2 -176.4(11)
C10_2 C11_2 C12_2 C13_2 177.1(15)
C11_2 C12_2 C13_2 C14_2 -179.4(11)
C12_2 C13_2 C14_2 C15_2 176.7(15)
C13_2 C14_2 C15_2 C16_2 179.8(11)
C5_3 N1_3 C2_3 N3_3 -0.2(14)
C7_3 N1_3 C2_3 N3_3 177.3(17)
N1_3 C2_3 N3_3 C4_3 -0.1(14)
N1_3 C2_3 N3_3 C6_3 -180(2)
C2_3 N3_3 C4_3 C5_3 0.5(17)
C6_3 N3_3 C4_3 C5_3 -180(3)
N3_3 C4_3 C5_3 N1_3 -0.6(17)
C2_3 N1_3 C5_3 C4_3 0.5(16)
C7_3 N1_3 C5_3 C4_3 -177(2)
C5'_3 N1_3 C2'_3 N3'_3 1.3(18)
C7_3 N1_3 C2'_3 N3'_3 -175(2)
N1_3 C2'_3 N3'_3 C4'_3 -1.4(18)
N1_3 C2'_3 N3'_3 C6'_3 177(3)
C2'_3 N3'_3 C4'_3 C5'_3 0.9(19)
C6'_3 N3'_3 C4'_3 C5'_3 -178(4)
N3'_3 C4'_3 C5'_3 N1_3 -0.1(18)
C2'_3 N1_3 C5'_3 C4'_3 -0.8(18)
C7_3 N1_3 C5'_3 C4'_3 175(2)
C2'_3 N1_3 C7_3 C8_3 101(3)
C2_3 N1_3 C7_3 C8_3 -77(3)
C5_3 N1_3 C7_3 C8_3 100(3)
C5'_3 N1_3 C7_3 C8_3 -74(3)
N1_3 C7_3 C8_3 C9_3 -56.1(18)
C7_3 C8_3 C9_3 C10_3 -176.0(14)
C8_3 C9_3 C10_3 C11_3 -173.6(11)
C9_3 C10_3 C11_3 C12_3 -178.3(14)
C10_3 C11_3 C12_3 C13_3 -178.6(11)
C11_3 C12_3 C13_3 C14_3 178.7(14)
C12_3 C13_3 C14_3 C15_3 -178.0(11)
C13_3 C14_3 C15_3 C16_3 -176.8(15)
